data_7219072
loop_
_publ_author_name
'Dong, Ruoting'
'Chen, Xinli'
'Li, Qianhong'
'Hu, Mingyuan'
'Huang, Lanfen'
'Li, Chuwen'
'Shen, Moyuan'
'Deng, Hong'

_publ_section_title
;
 ((1H-tetrazol-5-yl) methyl) pyridine-based metal coordination complexes:
 in situ tetrazole synthesis, crystal structures, luminescence properties
;
_journal_issue 6
_journal_name_full CrystEngComm
_journal_page_first 1305
_journal_paper_doi 10.1039/C4CE01981D
_journal_volume 17
_journal_year 2015
_chemical_formula_moiety 'C7 H6 Cl N5 Zn'
_chemical_formula_sum 'C7 H6 Cl N5 Zn'
_chemical_formula_weight 260.99
_chemical_name_systematic
;
?
;
_space_group_IT_number 9
_symmetry_cell_setting monoclinic
_symmetry_space_group_name_Hall 'C -2yc'
_symmetry_space_group_name_H-M 'C 1 c 1'
_atom_sites_solution_hydrogens geom
_atom_sites_solution_primary direct
_atom_sites_solution_secondary difmap
_audit_creation_method SHELXL-97
_audit_update_record
;
2009-01-08 deposited with the CCDC.
2014-12-15 downloaded from the CCDC.
;
_cell_angle_alpha 90.00
_cell_angle_beta 100.4640(10)
_cell_angle_gamma 90.00
_cell_formula_units_Z 4
_cell_length_a 7.1396(2)
_cell_length_b 15.8266(3)
_cell_length_c 8.6026(2)
_cell_measurement_reflns_used 2121
_cell_measurement_temperature 296(2)
_cell_measurement_theta_max 27.79
_cell_measurement_theta_min 2.57
_cell_volume 955.89(4)
_computing_cell_refinement 'Apex2 (Bruker, 2005)'
_computing_data_collection 'Apex2 (Bruker, 2005)'
_computing_data_reduction 'Apex2 (Bruker, 2005)'
_computing_molecular_graphics 'SHELXTL 6.12'
_computing_publication_material 'SHELXTL 6.12'
_computing_structure_refinement 'SHELXTL 6.12'
_computing_structure_solution 'SHELXTL 6.12 (Bruker, 2000-2003)'
_diffrn_ambient_temperature 296(2)
_diffrn_measured_fraction_theta_full 0.996
_diffrn_measured_fraction_theta_max 0.996
_diffrn_measurement_device_type 'Bruker AXS SMART APEX CCD diffractometer'
_diffrn_measurement_method '\w scans'
_diffrn_radiation_monochromator graphite
_diffrn_radiation_source 'fine-focus sealed tube'
_diffrn_radiation_type MoK\a
_diffrn_radiation_wavelength 0.71073
_diffrn_reflns_av_R_equivalents 0.0217
_diffrn_reflns_av_sigmaI/netI 0.0378
_diffrn_reflns_limit_h_max 9
_diffrn_reflns_limit_h_min -9
_diffrn_reflns_limit_k_max 20
_diffrn_reflns_limit_k_min -19
_diffrn_reflns_limit_l_max 11
_diffrn_reflns_limit_l_min -11
_diffrn_reflns_number 4899
_diffrn_reflns_theta_full 27.79
_diffrn_reflns_theta_max 27.79
_diffrn_reflns_theta_min 2.57
_diffrn_standards_number 0
_exptl_absorpt_coefficient_mu 2.812
_exptl_absorpt_correction_T_max 0.5284
_exptl_absorpt_correction_T_min 0.4394
_exptl_absorpt_correction_type multi-scan
_exptl_absorpt_process_details 'Apex2 (Bruker, 2005)'
_exptl_crystal_colour colorless
_exptl_crystal_density_diffrn 1.814
_exptl_crystal_density_method 'not measured'
_exptl_crystal_description block
_exptl_crystal_F_000 520
_exptl_crystal_size_max 0.35
_exptl_crystal_size_mid 0.32
_exptl_crystal_size_min 0.26
_refine_diff_density_max 0.237
_refine_diff_density_min -0.255
_refine_diff_density_rms 0.060
_refine_ls_abs_structure_details 'Flack H D (1983), Acta Cryst. A39, 876-881'
_refine_ls_abs_structure_Flack 0.023(10)
_refine_ls_extinction_method none
_refine_ls_goodness_of_fit_ref 1.001
_refine_ls_hydrogen_treatment constr
_refine_ls_matrix_type full
_refine_ls_number_parameters 127
_refine_ls_number_reflns 2121
_refine_ls_number_restraints 2
_refine_ls_restrained_S_all 1.000
_refine_ls_R_factor_all 0.0223
_refine_ls_R_factor_gt 0.0210
_refine_ls_shift/su_max 0.001
_refine_ls_shift/su_mean 0.000
_refine_ls_structure_factor_coef Fsqd
_refine_ls_weighting_details 'calc w=1/[\s^2^(Fo^2^)+(0.0113P)^2^+0.0000P] where P=(Fo^2^+2Fc^2^)/3'
_refine_ls_weighting_scheme calc
_refine_ls_wR_factor_gt 0.0428
_refine_ls_wR_factor_ref 0.0433
_reflns_number_gt 2031
_reflns_number_total 2121
_reflns_threshold_expression >2sigma(I)
_cod_data_source_file c4ce01981d2.cif
_cod_data_source_block l
_cod_depositor_comments 'Adding full bibliography for 7219071--7219076.cif.'
_cod_original_sg_symbol_H-M Cc
_cod_database_code 7219072

loop_
_symmetry_equiv_pos_as_xyz
'x, y, z'
'x, -y, z+1/2'
'x+1/2, y+1/2, z'
'x+1/2, -y+1/2, z+1/2'

loop_
_atom_site_label
_atom_site_type_symbol
_atom_site_fract_x
_atom_site_fract_y
_atom_site_fract_z
_atom_site_U_iso_or_equiv
_atom_site_adp_type
_atom_site_occupancy
_atom_site_symmetry_multiplicity
_atom_site_calc_flag
_atom_site_refinement_flags
C1 C 0.9752(4) 0.73648(14) 0.5677(2) 0.0258(5) Uani 1 1 d .
Cl1 Cl 1.43003(11) 0.40462(5) 0.21140(9) 0.0533(2) Uani 1 1 d .
N1 N 0.8542(3) 0.80046(11) 0.5459(2) 0.0284(4) Uani 1 1 d .
Zn1 Zn 1.22008(3) 0.357228(12) 0.34704(3) 0.02590(7) Uani 1 1 d .
C2 C 1.0267(4) 0.68284(15) 0.4392(3) 0.0335(6) Uani 1 1 d .
H2A H 1.1629 0.6866 0.4421 0.040 Uiso 1 1 calc R
H2B H 0.9629 0.7045 0.3378 0.040 Uiso 1 1 calc R
N2 N 0.8462(3) 0.83181(14) 0.6919(2) 0.0383(5) Uani 1 1 d .
C3 C 0.9723(3) 0.59049(14) 0.4531(2) 0.0284(5) Uani 1 1 d .
N3 N 0.9583(3) 0.78807(13) 0.7967(2) 0.0375(6) Uani 1 1 d .
C4 C 1.0864(3) 0.52810(13) 0.4069(2) 0.0271(5) Uani 1 1 d .
H4 H 1.1940 0.5443 0.3676 0.033 Uiso 1 1 calc R
N4 N 1.0420(3) 0.72708(12) 0.7214(2) 0.0280(4) Uani 1 1 d .
C5 C 0.8928(4) 0.42232(17) 0.4741(3) 0.0393(6) Uani 1 1 d .
H5 H 0.8662 0.3651 0.4821 0.047 Uiso 1 1 calc R
N5 N 1.0494(3) 0.44550(12) 0.4162(2) 0.0283(4) Uani 1 1 d .
C6 C 0.7726(4) 0.48045(18) 0.5214(4) 0.0458(7) Uani 1 1 d .
H6 H 0.6658 0.4629 0.5604 0.055 Uiso 1 1 calc R
C7 C 0.8120(4) 0.56566(17) 0.5103(3) 0.0368(6) Uani 1 1 d .
H7 H 0.7311 0.6059 0.5411 0.044 Uiso 1 1 calc R

loop_
_atom_site_aniso_label
_atom_site_aniso_U_11
_atom_site_aniso_U_22
_atom_site_aniso_U_33
_atom_site_aniso_U_23
_atom_site_aniso_U_13
_atom_site_aniso_U_12
C1 0.0310(12) 0.0213(13) 0.0265(13) 0.0000(9) 0.0088(10) 0.0014(10)
Cl1 0.0379(4) 0.0781(6) 0.0459(4) 0.0059(4) 0.0126(3) -0.0138(4)
N1 0.0379(12) 0.0214(10) 0.0261(10) -0.0013(8) 0.0063(9) 0.0059(9)
Zn1 0.02921(13) 0.02072(12) 0.02741(11) -0.00256(13) 0.00418(8) 0.00291(14)
C2 0.0514(18) 0.0216(13) 0.0309(13) 0.0006(11) 0.0164(12) 0.0113(13)
N2 0.0532(16) 0.0309(11) 0.0325(12) -0.0029(9) 0.0127(10) 0.0154(11)
C3 0.0331(13) 0.0278(13) 0.0230(10) -0.0043(9) 0.0016(9) 0.0071(10)
N3 0.0526(15) 0.0316(13) 0.0281(10) -0.0042(9) 0.0067(10) 0.0130(10)
C4 0.0292(12) 0.0248(12) 0.0282(11) -0.0026(9) 0.0073(9) 0.0025(10)
N4 0.0366(11) 0.0211(10) 0.0266(10) 0.0000(8) 0.0061(8) 0.0047(9)
C5 0.0391(16) 0.0287(14) 0.0523(15) -0.0120(11) 0.0137(13) -0.0064(12)
N5 0.0308(11) 0.0224(10) 0.0311(10) -0.0067(8) 0.0041(8) 0.0033(8)
C6 0.0311(14) 0.0498(18) 0.0596(16) -0.0174(14) 0.0165(13) -0.0066(14)
C7 0.0301(14) 0.0354(15) 0.0459(14) -0.0129(11) 0.0096(11) 0.0046(11)

loop_
_atom_type_symbol
_atom_type_description
_atom_type_scat_dispersion_real
_atom_type_scat_dispersion_imag
_atom_type_scat_source
C C 0.0033 0.0016 'International Tables Vol C Tables 4.2.6.8 and 6.1.1.4'
H H 0.0000 0.0000 'International Tables Vol C Tables 4.2.6.8 and 6.1.1.4'
N N 0.0061 0.0033 'International Tables Vol C Tables 4.2.6.8 and 6.1.1.4'
Zn Zn 0.2839 1.4301 'International Tables Vol C Tables 4.2.6.8 and 6.1.1.4'
Cl Cl 0.1484 0.1585 'International Tables Vol C Tables 4.2.6.8 and 6.1.1.4'

loop_
_geom_angle_atom_site_label_1
_geom_angle_atom_site_label_2
_geom_angle_atom_site_label_3
_geom_angle
_geom_angle_site_symmetry_1
_geom_angle_site_symmetry_3
N1 C1 N4 109.50(18) . .
N1 C1 C2 125.0(2) . .
N4 C1 C2 125.5(2) . .
C1 N1 N2 106.52(18) . .
C1 N1 Zn1 131.29(16) . 3_455
N2 N1 Zn1 121.86(15) . 3_455
N5 Zn1 N1 106.18(8) . 3_545
N5 Zn1 N4 105.12(8) . 2_564
N1 Zn1 N4 108.45(8) 3_545 2_564
N5 Zn1 Cl1 115.40(7) . .
N1 Zn1 Cl1 109.82(6) 3_545 .
N4 Zn1 Cl1 111.51(6) 2_564 .
C1 C2 C3 112.8(2) . .
C1 C2 H2A 109.0 . .
C3 C2 H2A 109.0 . .
C1 C2 H2B 109.0 . .
C3 C2 H2B 109.0 . .
H2A C2 H2B 107.8 . .
N3 N2 N1 108.90(19) . .
C7 C3 C4 117.9(2) . .
C7 C3 C2 122.7(2) . .
C4 C3 C2 119.4(2) . .
N2 N3 N4 108.53(18) . .
N5 C4 C3 123.1(2) . .
N5 C4 H4 118.4 . .
C3 C4 H4 118.4 . .
C1 N4 N3 106.56(18) . .
C1 N4 Zn1 133.18(17) . 2_565
N3 N4 Zn1 120.22(13) . 2_565
N5 C5 C6 122.1(2) . .
N5 C5 H5 119.0 . .
C6 C5 H5 119.0 . .
C4 N5 C5 118.1(2) . .
C4 N5 Zn1 121.54(16) . .
C5 N5 Zn1 120.34(17) . .
C5 C6 C7 119.2(3) . .
C5 C6 H6 120.4 . .
C7 C6 H6 120.4 . .
C3 C7 C6 119.5(2) . .
C3 C7 H7 120.2 . .
C6 C7 H7 120.2 . .

loop_
_geom_bond_atom_site_label_1
_geom_bond_atom_site_label_2
_geom_bond_distance
_geom_bond_site_symmetry_2
C1 N1 1.322(3) .
C1 N4 1.330(3) .
C1 C2 1.492(3) .
Cl1 Zn1 2.1923(8) .
N1 N2 1.361(3) .
N1 Zn1 2.0140(18) 3_455
Zn1 N5 2.0135(18) .
Zn1 N1 2.0140(18) 3_545
Zn1 N4 2.0163(19) 2_564
C2 C3 1.523(4) .
C2 H2A 0.9700 .
C2 H2B 0.9700 .
N2 N3 1.293(3) .
C3 C7 1.382(4) .
C3 C4 1.384(3) .
N3 N4 1.360(3) .
C4 N5 1.339(3) .
C4 H4 0.9300 .
N4 Zn1 2.0163(18) 2_565
C5 N5 1.354(3) .
C5 C6 1.369(4) .
C5 H5 0.9300 .
C6 C7 1.384(4) .
C6 H6 0.9300 .
C7 H7 0.9300 .
